data_9009726
loop_
_publ_author_name
'Kato, T.'

_publ_section_title
;
 The crystal structure of yeatmanite
;
_journal_name_full 'Mineralogical Journal'
_journal_page_first 53
_journal_page_last 64
_journal_paper_doi 10.2465/minerj.13.53
_journal_volume 13
_journal_year 1986
_chemical_compound_source 'Franklin, New Jersey, USA'
_chemical_formula_sum 'Fe0.2 Mn9 O28 Sb2 Si3.8 Zn6'
_chemical_name_mineral Yeatmanite
_space_group_IT_number 2
_symmetry_space_group_name_Hall '-P 1'
_symmetry_space_group_name_H-M 'P -1'
_cell_angle_alpha 92.06
_cell_angle_beta 101.19
_cell_angle_gamma 76.34
_cell_length_a 5.544
_cell_length_b 11.683
_cell_length_c 9.134
_cell_formula_units_Z 1
_cell_volume 563.921
_database_code_amcsd 0014427
_exptl_crystal_density_diffrn 4.995
_cod_original_formula_sum 'Mn9 Sb2 Zn6 Si3.8 Fe.2 O28'
_cod_database_code 9009726

loop_
_space_group_symop_operation_xyz
x,y,z
-x,-y,-z

loop_
_atom_site_label
_atom_site_fract_x
_atom_site_fract_y
_atom_site_fract_z
_atom_site_occupancy
_atom_site_U_iso_or_equiv
Mn1 0.00000 0.00000 0.00000 1.00000 0.00621
Mn2 0.57100 0.85650 -0.00600 1.00000 0.00633
Mn3 0.29520 0.42490 0.00070 1.00000 0.00811
Sb 0.14150 0.71990 -0.00210 1.00000 0.00443
Mn4 0.64030 0.28450 0.35900 1.00000 0.00355
Mn5 0.93370 0.70810 0.34650 1.00000 0.00519
Zn1 0.20680 0.13920 0.34890 1.00000 0.01507
Zn2 0.48470 0.57160 0.32970 1.00000 0.01026
Zn3 0.34360 0.86000 0.33820 1.00000 0.00937
Si1 0.76510 -0.00600 0.30860 1.00000 0.00494
Si2 0.05610 0.42750 0.31720 0.90000 0.00646
Fe3+2 0.05610 0.42750 0.31720 0.10000 0.00646
O1 0.69060 -0.00390 0.12800 1.00000 0.00519
O2 0.11860 0.15400 0.11900 1.00000 0.00659
O3 0.59590 0.28840 0.12440 1.00000 0.00811
O4 0.99530 0.41080 0.12930 1.00000 0.00418
O5 0.38320 0.58350 0.10800 1.00000 0.02166
O6 0.87750 0.71120 0.11350 1.00000 0.01001
O7 0.27180 0.84470 0.11350 1.00000 0.00684
O8 0.93680 0.00270 0.64450 1.00000 0.00545
O9 0.29360 0.12180 0.61850 1.00000 0.01077
O10 0.69590 0.28800 0.59150 1.00000 0.01102
O11 0.14720 0.45570 0.64790 1.00000 0.01355
O12 0.64860 0.56150 0.63670 1.00000 0.00747
O13 0.97610 0.69600 0.60840 1.00000 0.00988
O14 0.41600 0.88550 0.62660 1.00000 0.01811

loop_
_cod_related_entry_id
_cod_related_entry_database
_cod_related_entry_code
1 AMCSD 0014427
